data_4076364
loop_
_publ_author_name
'Tian, Chong'
'Nie, Wanli'
'Borzov, Maxim V.'
'Su, Pengfei'

_publ_section_title
;
 High-Yield Thermolytic Conversion of Imidazolium Salts into Arduengo
 Carbene Adducts with BF3and PF5
;
_journal_issue 5
_journal_name_full Organometallics
_journal_page_first 1751
_journal_paper_doi 10.1021/om201086d
_journal_volume 31
_journal_year 2012
_chemical_formula_moiety 'C6 H10 F5 N2 P'
_chemical_formula_sum 'C6 H10 F5 N2 P'
_chemical_formula_weight 236.13
_chemical_name_systematic
;
(1,3-Dimethyl-1<i>H</i>-imidazolium-2-yl)methylpentafluorophosphate
;
_space_group_IT_number 14
_symmetry_cell_setting monoclinic
_symmetry_space_group_name_Hall '-P 2yn'
_symmetry_space_group_name_H-M 'P 1 21/n 1'
_atom_sites_solution_hydrogens geom
_atom_sites_solution_primary direct
_atom_sites_solution_secondary difmap
_audit_creation_method SHELXL-97
_cell_angle_alpha 90.00
_cell_angle_beta 94.799(4)
_cell_angle_gamma 90.00
_cell_formula_units_Z 4
_cell_length_a 8.3723(12)
_cell_length_b 7.5087(10)
_cell_length_c 14.914(2)
_cell_measurement_reflns_used 3396
_cell_measurement_temperature 296(2)
_cell_measurement_theta_max 28.27
_cell_measurement_theta_min 2.44
_cell_volume 934.3(2)
_computing_cell_refinement 'SAINT v7.34A (Bruker, 2007)'
_computing_data_collection 'BRUKER AXS APEX-2 v2009.5-1 (Bruker, 2007)'
_computing_data_reduction 'SAINT v7.34A (Bruker, 2007)'
_computing_molecular_graphics
;
SHELXTL97 (Sheldrick, 2008), OLEX2 (Dolomanov <i>et al.</i>, 2009)
;
_computing_publication_material
;
SHELXTL97 (Sheldrick, 2008), OLEX2 (Dolomanov <i>et al.</i>, 2009)
;
_computing_structure_refinement 'SHELXL97 (Sheldrick, 2008)'
_computing_structure_solution 'SHELXS97 (Sheldrick, 2008)'
_diffrn_ambient_temperature 296(2)
_diffrn_detector_area_resol_mean 8.333
_diffrn_measured_fraction_theta_full 0.996
_diffrn_measured_fraction_theta_max 0.996
_diffrn_measurement_device_type 'BRUKER SMART APEXII'
_diffrn_measurement_method 'phi and omega scans'
_diffrn_radiation_monochromator graphite
_diffrn_radiation_source 'fine-focus sealed tube'
_diffrn_radiation_type MoK\a
_diffrn_radiation_wavelength 0.71073
_diffrn_reflns_av_R_equivalents 0.0000
_diffrn_reflns_av_sigmaI/netI 0.0534
_diffrn_reflns_limit_h_max 9
_diffrn_reflns_limit_h_min -9
_diffrn_reflns_limit_k_max 8
_diffrn_reflns_limit_k_min -8
_diffrn_reflns_limit_l_max 17
_diffrn_reflns_limit_l_min -17
_diffrn_reflns_number 4232
_diffrn_reflns_theta_full 25.10
_diffrn_reflns_theta_max 25.10
_diffrn_reflns_theta_min 2.70
_diffrn_standards_number 0
_exptl_absorpt_coefficient_mu 0.335
_exptl_absorpt_correction_T_max 0.9802
_exptl_absorpt_correction_T_min 0.8833
_exptl_absorpt_correction_type multi-scan
_exptl_absorpt_process_details 'TWINABS (Sheldrick, 1996)'
_exptl_crystal_colour colourless
_exptl_crystal_density_diffrn 1.679
_exptl_crystal_density_method 'not measured'
_exptl_crystal_description block
_exptl_crystal_F_000 480
_exptl_crystal_size_max 0.38
_exptl_crystal_size_mid 0.30
_exptl_crystal_size_min 0.06
_refine_diff_density_max 0.473
_refine_diff_density_min -0.385
_refine_diff_density_rms 0.116
_refine_ls_extinction_method none
_refine_ls_goodness_of_fit_ref 1.063
_refine_ls_hydrogen_treatment constr
_refine_ls_matrix_type full
_refine_ls_number_parameters 130
_refine_ls_number_reflns 4233
_refine_ls_number_restraints 0
_refine_ls_restrained_S_all 1.063
_refine_ls_R_factor_all 0.0924
_refine_ls_R_factor_gt 0.0574
_refine_ls_shift/su_max 0.000
_refine_ls_shift/su_mean 0.000
_refine_ls_structure_factor_coef Fsqd
_refine_ls_weighting_details 'calc w=1/[\s^2^(Fo^2^)+(0.0915P)^2^+0.1008P] where P=(Fo^2^+2Fc^2^)/3'
_refine_ls_weighting_scheme calc
_refine_ls_wR_factor_gt 0.1501
_refine_ls_wR_factor_ref 0.1659
_reflns_number_gt 2948
_reflns_number_total 4233
_reflns_threshold_expression >2sigma(I)
_cod_data_source_file om201086d_si_002.cif
_cod_data_source_block z
_cod_original_sg_symbol_H-M 'P 21/n'
_cod_database_code 4076364

loop_
_symmetry_equiv_pos_as_xyz
'x, y, z'
'-x+1/2, y+1/2, -z+1/2'
'-x, -y, -z'
'x-1/2, -y-1/2, z-1/2'

loop_
_atom_site_label
_atom_site_type_symbol
_atom_site_fract_x
_atom_site_fract_y
_atom_site_fract_z
_atom_site_U_iso_or_equiv
_atom_site_adp_type
_atom_site_occupancy
_atom_site_symmetry_multiplicity
_atom_site_calc_flag
_atom_site_refinement_flags
C1 C 0.8618(3) 0.3082(3) 0.4467(2) 0.0346(7) Uani 1 1 d .
C2 C 1.0306(5) 0.2209(4) 0.5594(3) 0.0529(11) Uani 1 1 d .
H2 H 1.0726 0.1930 0.6174 0.063 Uiso 1 1 calc R
C3 C 1.1056(4) 0.2015(4) 0.4849(3) 0.0464(9) Uani 1 1 d .
H3 H 1.2094 0.1602 0.4809 0.056 Uiso 1 1 calc R
C4 C 0.7586(5) 0.3211(5) 0.5982(2) 0.0611(10) Uani 1 1 d .
H4A H 0.6988 0.4258 0.5798 0.092 Uiso 1 1 calc R
H4B H 0.8085 0.3380 0.6579 0.092 Uiso 1 1 calc R
H4C H 0.6876 0.2206 0.5977 0.092 Uiso 1 1 calc R
C5 C 1.0309(6) 0.2475(4) 0.3192(3) 0.0613(11) Uani 1 1 d .
H5A H 0.9758 0.1476 0.2909 0.092 Uiso 1 1 calc R
H5B H 1.1442 0.2344 0.3153 0.092 Uiso 1 1 calc R
H5C H 0.9947 0.3552 0.2894 0.092 Uiso 1 1 calc R
C6 C 0.7187(3) 0.3758(3) 0.3937(2) 0.0378(7) Uani 1 1 d .
H6A H 0.7531 0.4322 0.3401 0.045 Uiso 1 1 calc R
H6B H 0.6710 0.4676 0.4287 0.045 Uiso 1 1 calc R
N1 N 0.8815(4) 0.2888(3) 0.5363(2) 0.0426(7) Uani 1 1 d .
N2 N 0.9973(3) 0.2555(3) 0.4138(2) 0.0376(7) Uani 1 1 d .
F1 F 0.4172(2) 0.0749(2) 0.32574(13) 0.0599(6) Uani 1 1 d .
F2 F 0.4610(3) 0.2636(3) 0.44183(19) 0.0877(9) Uani 1 1 d .
F3 F 0.6458(3) 0.0550(2) 0.41428(16) 0.0907(9) Uani 1 1 d .
F4 F 0.6495(3) 0.1550(3) 0.27160(16) 0.0894(8) Uani 1 1 d .
F5 F 0.4638(3) 0.3641(3) 0.30015(16) 0.0798(8) Uani 1 1 d .
P1 P 0.55932(9) 0.21057(10) 0.35803(6) 0.0380(3) Uani 1 1 d .

loop_
_atom_site_aniso_label
_atom_site_aniso_U_11
_atom_site_aniso_U_22
_atom_site_aniso_U_33
_atom_site_aniso_U_23
_atom_site_aniso_U_13
_atom_site_aniso_U_12
C1 0.0358(18) 0.0289(14) 0.038(2) 0.0005(14) -0.0020(13) -0.0054(12)
C2 0.052(2) 0.0483(19) 0.054(3) 0.0062(17) -0.024(2) -0.0107(16)
C3 0.032(2) 0.0428(18) 0.062(3) 0.0097(18) -0.0122(18) 0.0013(14)
C4 0.065(3) 0.083(2) 0.034(2) -0.0051(18) -0.0002(18) 0.005(2)
C5 0.051(3) 0.074(3) 0.061(3) 0.0014(17) 0.016(2) 0.0018(16)
C6 0.0377(17) 0.0352(15) 0.0398(18) 0.0023(13) -0.0016(13) 0.0045(13)
N1 0.0403(17) 0.0435(14) 0.0425(18) -0.0041(13) -0.0057(14) -0.0060(12)
N2 0.0285(17) 0.0378(14) 0.046(2) 0.0024(10) 0.0006(14) -0.0030(10)
F1 0.0434(11) 0.0593(11) 0.0739(15) -0.0045(10) -0.0133(10) -0.0126(9)
F2 0.0542(16) 0.1278(19) 0.087(2) -0.0362(13) 0.0383(13) -0.0352(12)
F3 0.0685(16) 0.0506(11) 0.142(2) 0.0377(12) -0.0548(14) -0.0155(10)
F4 0.0758(17) 0.1109(17) 0.0859(19) -0.0548(15) 0.0342(13) -0.0214(15)
F5 0.0655(15) 0.0624(12) 0.1031(19) 0.0213(12) -0.0425(13) 0.0034(11)
P1 0.0307(5) 0.0409(4) 0.0415(6) 0.0002(4) -0.0029(3) 0.0014(3)

loop_
_atom_type_symbol
_atom_type_description
_atom_type_scat_dispersion_real
_atom_type_scat_dispersion_imag
_atom_type_scat_source
C C 0.0033 0.0016 'International Tables Vol C Tables 4.2.6.8 and 6.1.1.4'
H H 0.0000 0.0000 'International Tables Vol C Tables 4.2.6.8 and 6.1.1.4'
N N 0.0061 0.0033 'International Tables Vol C Tables 4.2.6.8 and 6.1.1.4'
F F 0.0171 0.0103 'International Tables Vol C Tables 4.2.6.8 and 6.1.1.4'
P P 0.1023 0.0942 'International Tables Vol C Tables 4.2.6.8 and 6.1.1.4'

loop_
_geom_angle_atom_site_label_1
_geom_angle_atom_site_label_2
_geom_angle_atom_site_label_3
_geom_angle
N2 C1 N1 107.3(2)
N2 C1 C6 125.8(3)
N1 C1 C6 126.9(3)
C3 C2 N1 108.4(4)
C3 C2 H2 125.8
N1 C2 H2 125.8
C2 C3 N2 106.3(3)
C2 C3 H3 126.8
N2 C3 H3 126.8
N1 C4 H4A 109.5
N1 C4 H4B 109.5
H4A C4 H4B 109.5
N1 C4 H4C 109.5
H4A C4 H4C 109.5
H4B C4 H4C 109.5
N2 C5 H5A 109.5
N2 C5 H5B 109.5
H5A C5 H5B 109.5
N2 C5 H5C 109.5
H5A C5 H5C 109.5
H5B C5 H5C 109.5
C1 C6 P1 117.06(18)
C1 C6 H6A 108.0
P1 C6 H6A 108.0
C1 C6 H6B 108.0
P1 C6 H6B 108.0
H6A C6 H6B 107.3
C1 N1 C2 109.0(3)
C1 N1 C4 125.3(3)
C2 N1 C4 125.5(3)
C1 N2 C3 109.0(3)
C1 N2 C5 127.3(3)
C3 N2 C5 123.7(3)
F3 P1 F4 90.49(15)
F3 P1 F2 90.70(15)
F4 P1 F2 177.21(12)
F3 P1 F1 89.14(9)
F4 P1 F1 88.90(12)
F2 P1 F1 88.59(13)
F3 P1 F5 177.41(11)
F4 P1 F5 90.11(15)
F2 P1 F5 88.59(15)
F1 P1 F5 88.35(10)
F3 P1 C6 93.18(11)
F4 P1 C6 91.66(14)
F2 P1 C6 90.80(13)
F1 P1 C6 177.60(10)
F5 P1 C6 89.32(11)

loop_
_geom_bond_atom_site_label_1
_geom_bond_atom_site_label_2
_geom_bond_distance
C1 N2 1.333(4)
C1 N1 1.341(4)
C1 C6 1.470(3)
C2 C3 1.329(5)
C2 N1 1.365(5)
C2 H2 0.9300
C3 N2 1.396(4)
C3 H3 0.9300
C4 N1 1.459(5)
C4 H4A 0.9600
C4 H4B 0.9600
C4 H4C 0.9600
C5 N2 1.463(5)
C5 H5A 0.9600
C5 H5B 0.9600
C5 H5C 0.9600
C6 P1 1.866(3)
C6 H6A 0.9700
C6 H6B 0.9700
F1 P1 1.6097(17)
F2 P1 1.604(3)
F3 P1 1.5784(18)
F4 P1 1.603(2)
F5 P1 1.6122(18)

loop_
_geom_torsion_atom_site_label_1
_geom_torsion_atom_site_label_2
_geom_torsion_atom_site_label_3
_geom_torsion_atom_site_label_4
_geom_torsion
N1 C2 C3 N2 -1.4(4)
N2 C1 C6 P1 93.3(3)
N1 C1 C6 P1 -87.1(3)
N2 C1 N1 C2 -0.8(3)
C6 C1 N1 C2 179.6(3)
N2 C1 N1 C4 -176.1(3)
C6 C1 N1 C4 4.2(4)
C3 C2 N1 C1 1.4(4)
C3 C2 N1 C4 176.7(3)
N1 C1 N2 C3 -0.1(3)
C6 C1 N2 C3 179.6(3)
N1 C1 N2 C5 178.0(2)
C6 C1 N2 C5 -2.3(4)
C2 C3 N2 C1 0.9(3)
C2 C3 N2 C5 -177.3(3)
C1 C6 P1 F3 6.3(3)
C1 C6 P1 F4 -84.3(3)
C1 C6 P1 F2 97.0(3)
C1 C6 P1 F5 -174.4(3)
